data_9014224
loop_
_publ_author_name
'Voronkov, A. A.'
'Pyatenko, Y. A.'

_publ_section_title
;
 X-ray diffraction study of the atomic structure of stillwellite CeBO[SiO4]
;
_journal_name_full 'Soviet Physics Crystallography'
_journal_page_first 214
_journal_page_last 220
_journal_volume 12
_journal_year 1967
_chemical_compound_source Soviet
_chemical_formula_sum 'B Ce O5 Si'
_chemical_name_mineral Stillwellite-(Ce)
_space_group_IT_number 144
_symmetry_space_group_name_Hall 'P 31'
_symmetry_space_group_name_H-M 'P 31'
_cell_angle_alpha 90
_cell_angle_beta 90
_cell_angle_gamma 120
_cell_length_a 6.85
_cell_length_b 6.85
_cell_length_c 6.70
_cell_formula_units_Z 3
_cell_volume 272.262
_database_code_amcsd 0018733
_exptl_crystal_density_diffrn 4.739
_cod_original_formula_sum 'Ce B Si O5'
_cod_database_code 9014224

loop_
_space_group_symop_operation_xyz
x,y,z
-y,x-y,1/3+z
-x+y,-x,2/3+z

loop_
_atom_site_label
_atom_site_fract_x
_atom_site_fract_y
_atom_site_fract_z
Ce 0.58700 0.00000 0.00000
B 0.11300 0.00000 0.97300
Si 0.58500 0.00000 0.50000
O1 0.33900 0.19400 0.02300
O2 0.19500 0.33900 0.31000
O3 0.61300 0.46400 0.32000
O4 0.46400 0.61400 0.01400
O5 0.05100 0.05100 0.78100

loop_
_cod_related_entry_id
_cod_related_entry_database
_cod_related_entry_code
1 AMCSD 0018733
